data_7203583
loop_
_publ_author_name
'Du, Miao'
'Wang, Xiu-Guang'
'Zhang, Zhi-Hui'
'Tang, Liang-Fu'
'Zhao, Xiao-Jun'

_publ_section_title
;
 Solvent-directed layered Co(ii) coordination polymers with unusual
 solid-state properties: from a nanoporous framework to the dense
 polythreading 3-D aggregation
;
_journal_issue 11
_journal_name_full CrystEngComm
_journal_page_first 788
_journal_paper_doi 10.1039/b610160g
_journal_volume 8
_journal_year 2006
_chemical_formula_sum 'C46 H44 Co N18'
_chemical_formula_weight 907.92
_chemical_name_systematic
;
?
;
_space_group_IT_number 54
_symmetry_cell_setting orthorhombic
_symmetry_space_group_name_Hall '-P 2a 2ac'
_symmetry_space_group_name_H-M 'P c c a'
_atom_sites_solution_hydrogens geom
_atom_sites_solution_primary direct
_atom_sites_solution_secondary difmap
_audit_creation_method SHELXL-97
_cell_angle_alpha 90.00
_cell_angle_beta 90.00
_cell_angle_gamma 90.00
_cell_formula_units_Z 4
_cell_length_a 22.923(3)
_cell_length_b 24.682(4)
_cell_length_c 8.3340(12)
_cell_measurement_reflns_used 2674
_cell_measurement_temperature 293(2)
_cell_measurement_theta_max 22.12
_cell_measurement_theta_min 2.43
_cell_volume 4715.3(12)
_computing_cell_refinement 'Bruker APEX II'
_computing_data_collection 'Bruker APEX II'
_computing_data_reduction 'Bruker SAINT'
_computing_molecular_graphics 'Bruker SHELXTL'
_computing_publication_material 'Bruker SHELXTL'
_computing_structure_refinement 'SHELXL-97 (Sheldrick, 1997)'
_computing_structure_solution 'SHELXS-97 (Sheldrick, 1990)'
_diffrn_ambient_temperature 293(2)
_diffrn_measured_fraction_theta_full 1.000
_diffrn_measured_fraction_theta_max 1.000
_diffrn_measurement_device_type 'APEX II CCD area detector'
_diffrn_measurement_method 'phi and omega scans'
_diffrn_radiation_monochromator graphite
_diffrn_radiation_source 'fine-focus sealed tube'
_diffrn_radiation_type MoK\a
_diffrn_radiation_wavelength 0.71073
_diffrn_reflns_av_R_equivalents 0.0946
_diffrn_reflns_av_sigmaI/netI 0.1066
_diffrn_reflns_limit_h_max 25
_diffrn_reflns_limit_h_min -27
_diffrn_reflns_limit_k_max 29
_diffrn_reflns_limit_k_min -28
_diffrn_reflns_limit_l_max 9
_diffrn_reflns_limit_l_min -9
_diffrn_reflns_number 23766
_diffrn_reflns_theta_full 25.03
_diffrn_reflns_theta_max 25.03
_diffrn_reflns_theta_min 1.65
_exptl_absorpt_coefficient_mu 0.417
_exptl_absorpt_correction_T_max 1.000000
_exptl_absorpt_correction_T_min 0.877164
_exptl_absorpt_correction_type multi-scan
_exptl_absorpt_process_details SADABS
_exptl_crystal_colour Pale-pink
_exptl_crystal_density_diffrn 1.279
_exptl_crystal_density_meas ?
_exptl_crystal_density_method 'not measured'
_exptl_crystal_description Prism
_exptl_crystal_F_000 1892
_exptl_crystal_size_max 0.36
_exptl_crystal_size_mid 0.32
_exptl_crystal_size_min 0.24
_refine_diff_density_max 0.279
_refine_diff_density_min -0.245
_refine_diff_density_rms 0.059
_refine_ls_extinction_coef 0.0020(3)
_refine_ls_extinction_expression Fc^*^=kFc[1+0.001xFc^2^\l^3^/sin(2\q)]^-1/4^
_refine_ls_extinction_method SHELXL
_refine_ls_goodness_of_fit_ref 1.005
_refine_ls_hydrogen_treatment constr
_refine_ls_matrix_type full
_refine_ls_number_parameters 300
_refine_ls_number_reflns 4162
_refine_ls_number_restraints 0
_refine_ls_restrained_S_all 1.005
_refine_ls_R_factor_all 0.1659
_refine_ls_R_factor_gt 0.0570
_refine_ls_shift/su_max 0.000
_refine_ls_shift/su_mean 0.000
_refine_ls_structure_factor_coef Fsqd
_refine_ls_weighting_details 'calc w=1/[\s^2^(Fo^2^)+(0.0626P)^2^+0.0000P] where P=(Fo^2^+2Fc^2^)/3'
_refine_ls_weighting_scheme calc
_refine_ls_wR_factor_gt 0.1152
_refine_ls_wR_factor_ref 0.1535
_reflns_number_gt 1898
_reflns_number_total 4162
_reflns_threshold_expression >2sigma(I)
_cod_data_source_file b610160g.txt
_cod_data_source_block 2
_cod_depositor_comments
;
The following automatic conversions were performed:
'_symmetry_cell_setting' value 'Orthorhombic' changed to 'orthorhombic'
according to '/home/saulius/struct/CIF-dictionaries/cif_core.dic'
dictionary named 'cif_core.dic' version 2.4.1 from
2010-06-29.

'_exptl_absorpt_correction_type' value 'Multi-Scan' changed
to 'multi-scan' according to
'/home/saulius/struct/CIF-dictionaries/cif_core.dic' dictionary named
'cif_core.dic' version 2.4.1 from 2010-06-29.

Automatic conversion script
Id: cif_fix_enum 1527 2010-12-29 10:47:43Z saulius 

The following automatic conversions were performed:

'_exptl_crystal_density_meas' value 'None' was changed to '?' - the
value is perceived as not measured.

Automatic conversion script
Id: cif_fix_values 3008 2015-01-20 13:52:24Z robertas 
;
_cod_original_sg_symbol_H-M Pcca
_cod_database_code 7203583

loop_
_symmetry_equiv_pos_as_xyz
'x, y, z'
'-x+1/2, -y, z'
'x+1/2, -y, -z+1/2'
'-x, y, -z+1/2'
'-x, -y, -z'
'x-1/2, y, -z'
'-x-1/2, y, z-1/2'
'x, -y, z-1/2'

loop_
_atom_site_label
_atom_site_type_symbol
_atom_site_fract_x
_atom_site_fract_y
_atom_site_fract_z
_atom_site_U_iso_or_equiv
_atom_site_adp_type
_atom_site_occupancy
_atom_site_symmetry_multiplicity
_atom_site_calc_flag
_atom_site_refinement_flags
_atom_site_disorder_assembly
_atom_site_disorder_group
Co1 Co 0.0000 0.26055(3) -0.2500 0.0445(3) Uani 1 2 d S . .
N1 N 0.04719(16) 0.32010(14) -0.1119(5) 0.0471(11) Uani 1 1 d . . .
N2 N 0.20091(16) 0.48352(15) 0.3146(4) 0.0421(10) Uani 1 1 d . . .
N3 N 0.16698(16) 0.52331(13) 0.2502(5) 0.0434(9) Uani 1 1 d . . .
N4 N 0.04676(16) 0.19801(14) -0.1195(5) 0.0469(11) Uani 1 1 d . . .
N5 N 0.20313(14) 0.02120(14) 0.2483(5) 0.0407(9) Uani 1 1 d . . .
N6 N 0.16720(16) -0.01522(14) 0.1750(4) 0.0420(10) Uani 1 1 d . . .
N7 N 0.06612(19) 0.26044(17) -0.4224(5) 0.0569(12) Uani 1 1 d . . .
N8 N 0.1556(3) 0.2397(3) -0.5653(9) 0.151(3) Uani 1 1 d . . .
N9 N 0.2562(3) 0.2575(2) -0.5066(10) 0.133(2) Uani 1 1 d . . .
C1 C 0.1068(2) 0.39822(17) 0.0736(5) 0.0415(12) Uani 1 1 d . . .
C2 C 0.1351(2) 0.35509(17) 0.0017(6) 0.0490(13) Uani 1 1 d . . .
H2 H 0.1752 0.3511 0.0145 0.059 Uiso 1 1 calc R . .
C3 C 0.1047(2) 0.31825(18) -0.0880(6) 0.0505(13) Uani 1 1 d . . .
H3 H 0.1255 0.2901 -0.1354 0.061 Uiso 1 1 calc R . .
C4 C 0.0192(2) 0.36101(18) -0.0377(6) 0.0544(15) Uani 1 1 d . . .
H4 H -0.0212 0.3631 -0.0482 0.065 Uiso 1 1 calc R . .
C5 C 0.0468(2) 0.39969(18) 0.0523(6) 0.0516(14) Uani 1 1 d . . .
H5 H 0.0251 0.4272 0.0996 0.062 Uiso 1 1 calc R . .
C6 C 0.13806(19) 0.44030(17) 0.1640(5) 0.0385(12) Uani 1 1 d . . .
C7 C 0.1282(2) 0.49690(18) 0.1605(5) 0.0407(12) Uani 1 1 d . . .
C8 C 0.0833(2) 0.52914(18) 0.0740(6) 0.0566(15) Uani 1 1 d . . .
H8A H 0.0477 0.5292 0.1347 0.085 Uiso 1 1 calc R . .
H8B H 0.0763 0.5133 -0.0295 0.085 Uiso 1 1 calc R . .
H8C H 0.0969 0.5657 0.0608 0.085 Uiso 1 1 calc R . .
C9 C 0.18545(19) 0.43324(17) 0.2649(6) 0.0430(12) Uani 1 1 d . . .
C10 C 0.2151(2) 0.38325(17) 0.3256(6) 0.0621(15) Uani 1 1 d . . .
H10A H 0.2535 0.3809 0.2804 0.093 Uiso 1 1 calc R . .
H10B H 0.1929 0.3519 0.2950 0.093 Uiso 1 1 calc R . .
H10C H 0.2179 0.3848 0.4405 0.093 Uiso 1 1 calc R . .
C11 C 0.2500 0.5000 0.4118(8) 0.0483(18) Uani 1 2 d S . .
H11A H 0.2616 0.4701 0.4803 0.058 Uiso 0.50 1 calc PR . .
H11B H 0.2384 0.5299 0.4803 0.058 Uiso 0.50 1 calc PR . .
C12 C 0.1097(2) 0.11555(18) 0.0369(6) 0.0458(13) Uani 1 1 d . . .
C13 C 0.0861(2) 0.15820(19) 0.1201(6) 0.0564(15) Uani 1 1 d . . .
H13 H 0.0909 0.1604 0.2307 0.068 Uiso 1 1 calc R . .
C14 C 0.0549(2) 0.1983(2) 0.0388(7) 0.0596(15) Uani 1 1 d . . .
H14 H 0.0391 0.2266 0.0981 0.072 Uiso 1 1 calc R . .
C15 C 0.0704(2) 0.15701(18) -0.1993(6) 0.0524(14) Uani 1 1 d . . .
H15 H 0.0658 0.1561 -0.3101 0.063 Uiso 1 1 calc R . .
C16 C 0.1016(2) 0.11565(18) -0.1277(6) 0.0505(14) Uani 1 1 d . . .
H16 H 0.1172 0.0879 -0.1899 0.061 Uiso 1 1 calc R . .
C17 C 0.1420(2) 0.07056(17) 0.1135(6) 0.0428(12) Uani 1 1 d . . .
C18 C 0.1889(2) 0.07306(17) 0.2156(6) 0.0449(13) Uani 1 1 d . . .
C19 C 0.2225(2) 0.12072(17) 0.2770(6) 0.0635(16) Uani 1 1 d . . .
H19A H 0.2175 0.1235 0.3911 0.095 Uiso 1 1 calc R . .
H19B H 0.2084 0.1532 0.2267 0.095 Uiso 1 1 calc R . .
H19C H 0.2631 0.1161 0.2527 0.095 Uiso 1 1 calc R . .
C20 C 0.12997(19) 0.01459(18) 0.0926(6) 0.0419(12) Uani 1 1 d . . .
C21 C 0.0811(2) -0.01228(19) 0.0048(6) 0.0583(15) Uani 1 1 d . . .
H21A H 0.0959 -0.0289 -0.0912 0.087 Uiso 1 1 calc R . .
H21B H 0.0522 0.0142 -0.0230 0.087 Uiso 1 1 calc R . .
H21C H 0.0639 -0.0395 0.0720 0.087 Uiso 1 1 calc R . .
C22 C 0.2500 0.0000 0.3458(8) 0.0424(17) Uani 1 2 d S . .
H22A H 0.2350 -0.0286 0.4143 0.051 Uiso 0.50 1 calc PR . .
H22B H 0.2650 0.0286 0.4143 0.051 Uiso 0.50 1 calc PR . .
C23 C 0.1098(3) 0.2526(2) -0.4828(8) 0.0680(17) Uani 1 1 d . . .
C24 C 0.2091(3) 0.2502(2) -0.5245(9) 0.088(2) Uani 1 1 d . . .

loop_
_atom_site_aniso_label
_atom_site_aniso_U_11
_atom_site_aniso_U_22
_atom_site_aniso_U_33
_atom_site_aniso_U_23
_atom_site_aniso_U_13
_atom_site_aniso_U_12
Co1 0.0463(6) 0.0276(4) 0.0595(6) 0.000 -0.0109(5) 0.000
N1 0.042(3) 0.037(2) 0.062(3) -0.006(2) -0.011(2) 0.0061(19)
N2 0.041(3) 0.045(2) 0.041(3) -0.003(2) -0.0063(19) -0.009(2)
N3 0.043(2) 0.040(2) 0.047(2) -0.008(2) 0.001(2) -0.0022(18)
N4 0.054(3) 0.032(2) 0.054(3) -0.006(2) -0.007(2) 0.0096(19)
N5 0.035(2) 0.041(2) 0.046(2) 0.000(2) -0.005(2) 0.0087(17)
N6 0.039(2) 0.042(2) 0.045(2) 0.002(2) -0.001(2) 0.002(2)
N7 0.051(3) 0.051(3) 0.068(3) 0.000(2) -0.003(2) -0.001(2)
N8 0.072(4) 0.208(8) 0.173(7) -0.098(6) 0.038(5) -0.024(5)
N9 0.073(4) 0.137(5) 0.189(7) 0.027(5) 0.002(5) -0.018(4)
C1 0.043(3) 0.039(3) 0.043(3) -0.002(2) -0.009(3) 0.001(2)
C2 0.035(3) 0.042(3) 0.071(4) -0.008(3) -0.012(3) 0.000(2)
C3 0.050(3) 0.040(3) 0.061(4) -0.009(3) -0.007(3) 0.003(2)
C4 0.041(3) 0.042(3) 0.080(4) -0.012(3) -0.008(3) 0.004(2)
C5 0.046(3) 0.038(3) 0.071(4) -0.008(3) -0.007(3) 0.007(2)
C6 0.040(3) 0.035(3) 0.040(3) 0.002(2) -0.002(2) -0.001(2)
C7 0.041(3) 0.039(3) 0.041(3) -0.005(2) 0.006(2) -0.001(2)
C8 0.052(3) 0.055(3) 0.062(4) 0.002(3) -0.009(3) 0.010(3)
C9 0.045(3) 0.040(3) 0.045(3) 0.001(3) -0.001(3) -0.005(2)
C10 0.066(4) 0.050(3) 0.070(4) 0.012(3) -0.022(3) -0.001(3)
C11 0.054(5) 0.055(4) 0.036(4) 0.000 0.000 -0.010(4)
C12 0.048(3) 0.037(3) 0.052(3) -0.001(3) -0.004(3) 0.010(2)
C13 0.071(4) 0.054(3) 0.044(3) 0.000(3) -0.004(3) 0.023(3)
C14 0.071(4) 0.052(3) 0.057(4) -0.010(3) -0.009(3) 0.019(3)
C15 0.067(4) 0.037(3) 0.053(4) -0.004(3) -0.012(3) 0.010(2)
C16 0.064(4) 0.039(3) 0.048(4) -0.004(3) -0.001(3) 0.019(3)
C17 0.045(3) 0.035(3) 0.048(3) 0.000(2) 0.004(3) 0.010(2)
C18 0.048(3) 0.036(3) 0.051(4) -0.004(2) 0.002(3) 0.013(2)
C19 0.069(4) 0.045(3) 0.076(4) -0.015(3) -0.014(3) 0.007(3)
C20 0.032(3) 0.042(3) 0.051(3) 0.002(2) 0.002(2) 0.003(2)
C21 0.041(3) 0.067(4) 0.067(4) 0.010(3) -0.005(3) -0.003(3)
C22 0.045(4) 0.042(4) 0.040(4) 0.000 0.000 0.012(3)
C23 0.067(4) 0.058(4) 0.079(5) -0.010(3) -0.004(4) -0.011(3)
C24 0.066(5) 0.064(4) 0.134(6) -0.002(4) 0.015(5) -0.014(4)

loop_
_atom_type_symbol
_atom_type_description
_atom_type_scat_dispersion_real
_atom_type_scat_dispersion_imag
_atom_type_scat_source
C C 0.0033 0.0016 'International Tables Vol C Tables 4.2.6.8 and 6.1.1.4'
H H 0.0000 0.0000 'International Tables Vol C Tables 4.2.6.8 and 6.1.1.4'
N N 0.0061 0.0033 'International Tables Vol C Tables 4.2.6.8 and 6.1.1.4'
Co Co 0.3494 0.9721 'International Tables Vol C Tables 4.2.6.8 and 6.1.1.4'

loop_
_geom_angle_atom_site_label_1
_geom_angle_atom_site_label_2
_geom_angle_atom_site_label_3
_geom_angle
_geom_angle_site_symmetry_1
_geom_angle_site_symmetry_3
_geom_angle_publ_flag
N7 Co1 N7 179.9(2) . 4_554 ?
N7 Co1 N1 90.23(15) . . ?
N7 Co1 N1 89.87(15) 4_554 . ?
N7 Co1 N1 89.87(15) . 4_554 ?
N7 Co1 N1 90.23(15) 4_554 4_554 ?
N1 Co1 N1 94.1(2) . 4_554 ?
N7 Co1 N4 90.74(16) . 4_554 ?
N7 Co1 N4 89.15(16) 4_554 4_554 ?
N1 Co1 N4 177.43(15) . 4_554 ?
N1 Co1 N4 88.26(14) 4_554 4_554 ?
N7 Co1 N4 89.15(16) . . ?
N7 Co1 N4 90.74(16) 4_554 . ?
N1 Co1 N4 88.26(14) . . ?
N1 Co1 N4 177.43(15) 4_554 . ?
N4 Co1 N4 89.4(2) 4_554 . ?
C3 N1 C4 115.3(4) . . ?
C3 N1 Co1 123.5(3) . . ?
C4 N1 Co1 121.1(3) . . ?
C9 N2 N3 113.0(4) . . ?
C9 N2 C11 129.2(4) . . ?
N3 N2 C11 117.6(3) . . ?
C7 N3 N2 104.5(3) . . ?
C15 N4 C14 116.3(4) . . ?
C15 N4 Co1 119.6(3) . . ?
C14 N4 Co1 124.2(3) . . ?
C18 N5 N6 112.9(4) . . ?
C18 N5 C22 129.6(4) . . ?
N6 N5 C22 117.5(3) . . ?
C20 N6 N5 104.8(3) . . ?
C23 N7 Co1 160.7(5) . . ?
C23 N8 C24 125.3(7) . . ?
C2 C1 C5 115.4(4) . . ?
C2 C1 C6 122.6(4) . . ?
C5 C1 C6 122.0(4) . . ?
C3 C2 C1 120.7(5) . . ?
C3 C2 H2 119.7 . . ?
C1 C2 H2 119.7 . . ?
N1 C3 C2 124.2(4) . . ?
N1 C3 H3 117.9 . . ?
C2 C3 H3 117.9 . . ?
N1 C4 C5 123.6(5) . . ?
N1 C4 H4 118.2 . . ?
C5 C4 H4 118.2 . . ?
C4 C5 C1 120.7(4) . . ?
C4 C5 H5 119.7 . . ?
C1 C5 H5 119.7 . . ?
C9 C6 C7 105.2(4) . . ?
C9 C6 C1 127.2(4) . . ?
C7 C6 C1 127.5(4) . . ?
N3 C7 C6 111.3(4) . . ?
N3 C7 C8 118.2(4) . . ?
C6 C7 C8 130.5(4) . . ?
C7 C8 H8A 109.5 . . ?
C7 C8 H8B 109.5 . . ?
H8A C8 H8B 109.5 . . ?
C7 C8 H8C 109.5 . . ?
H8A C8 H8C 109.5 . . ?
H8B C8 H8C 109.5 . . ?
N2 C9 C6 106.0(4) . . ?
N2 C9 C10 122.2(4) . . ?
C6 C9 C10 131.7(4) . . ?
C9 C10 H10A 109.5 . . ?
C9 C10 H10B 109.5 . . ?
H10A C10 H10B 109.5 . . ?
C9 C10 H10C 109.5 . . ?
H10A C10 H10C 109.5 . . ?
H10B C10 H10C 109.5 . . ?
N2 C11 N2 111.8(5) . 2_565 ?
N2 C11 H11A 109.3 . . ?
N2 C11 H11A 109.3 2_565 . ?
N2 C11 H11B 109.3 . . ?
N2 C11 H11B 109.3 2_565 . ?
H11A C11 H11B 107.9 . . ?
C13 C12 C16 116.6(4) . . ?
C13 C12 C17 123.7(5) . . ?
C16 C12 C17 119.7(4) . . ?
C12 C13 C14 120.0(5) . . ?
C12 C13 H13 120.0 . . ?
C14 C13 H13 120.0 . . ?
N4 C14 C13 123.3(5) . . ?
N4 C14 H14 118.4 . . ?
C13 C14 H14 118.4 . . ?
N4 C15 C16 124.0(5) . . ?
N4 C15 H15 118.0 . . ?
C16 C15 H15 118.0 . . ?
C15 C16 C12 119.9(4) . . ?
C15 C16 H16 120.1 . . ?
C12 C16 H16 120.1 . . ?
C18 C17 C20 105.8(4) . . ?
C18 C17 C12 128.8(4) . . ?
C20 C17 C12 125.5(5) . . ?
N5 C18 C17 105.8(4) . . ?
N5 C18 C19 123.5(4) . . ?
C17 C18 C19 130.6(4) . . ?
C18 C19 H19A 109.5 . . ?
C18 C19 H19B 109.5 . . ?
H19A C19 H19B 109.5 . . ?
C18 C19 H19C 109.5 . . ?
H19A C19 H19C 109.5 . . ?
H19B C19 H19C 109.5 . . ?
N6 C20 C17 110.7(4) . . ?
N6 C20 C21 119.5(4) . . ?
C17 C20 C21 129.7(4) . . ?
C20 C21 H21A 109.5 . . ?
C20 C21 H21B 109.5 . . ?
H21A C21 H21B 109.5 . . ?
C20 C21 H21C 109.5 . . ?
H21A C21 H21C 109.5 . . ?
H21B C21 H21C 109.5 . . ?
N5 C22 N5 111.6(5) . 2 ?
N5 C22 H22A 109.3 . . ?
N5 C22 H22A 109.3 2 . ?
N5 C22 H22B 109.3 . . ?
N5 C22 H22B 109.3 2 . ?
H22A C22 H22B 108.0 . . ?
N7 C23 N8 172.3(7) . . ?
N9 C24 N8 172.2(10) . . ?

loop_
_geom_bond_atom_site_label_1
_geom_bond_atom_site_label_2
_geom_bond_distance
_geom_bond_site_symmetry_2
_geom_bond_publ_flag
Co1 N7 2.088(5) . ?
Co1 N7 2.088(5) 4_554 ?
Co1 N1 2.157(4) . ?
Co1 N1 2.157(4) 4_554 ?
Co1 N4 2.171(4) 4_554 ?
Co1 N4 2.171(4) . ?
N1 C3 1.335(5) . ?
N1 C4 1.347(5) . ?
N2 C9 1.356(5) . ?
N2 N3 1.363(5) . ?
N2 C11 1.445(5) . ?
N3 C7 1.332(5) . ?
N4 C15 1.327(5) . ?
N4 C14 1.333(6) . ?
N5 C18 1.349(5) . ?
N5 N6 1.364(5) . ?
N5 C22 1.445(5) . ?
N6 C20 1.320(5) . ?
N7 C23 1.137(6) . ?
N8 C23 1.294(8) . ?
N8 C24 1.299(9) . ?
N9 C24 1.104(7) . ?
C1 C2 1.383(6) . ?
C1 C5 1.388(6) . ?
C1 C6 1.470(6) . ?
C2 C3 1.368(6) . ?
C2 H2 0.9300 . ?
C3 H3 0.9300 . ?
C4 C5 1.369(6) . ?
C4 H4 0.9300 . ?
C5 H5 0.9300 . ?
C6 C9 1.385(6) . ?
C6 C7 1.416(6) . ?
C7 C8 1.487(6) . ?
C8 H8A 0.9600 . ?
C8 H8B 0.9600 . ?
C8 H8C 0.9600 . ?
C9 C10 1.496(6) . ?
C10 H10A 0.9600 . ?
C10 H10B 0.9600 . ?
C10 H10C 0.9600 . ?
C11 N2 1.445(5) 2_565 ?
C11 H11A 0.9700 . ?
C11 H11B 0.9700 . ?
C12 C13 1.371(6) . ?
C12 C16 1.384(6) . ?
C12 C17 1.480(6) . ?
C13 C14 1.396(6) . ?
C13 H13 0.9300 . ?
C14 H14 0.9300 . ?
C15 C16 1.382(6) . ?
C15 H15 0.9300 . ?
C16 H16 0.9300 . ?
C17 C18 1.372(6) . ?
C17 C20 1.419(6) . ?
C18 C19 1.496(6) . ?
C19 H19A 0.9600 . ?
C19 H19B 0.9600 . ?
C19 H19C 0.9600 . ?
C20 C21 1.493(6) . ?
C21 H21A 0.9600 . ?
C21 H21B 0.9600 . ?
C21 H21C 0.9600 . ?
C22 N5 1.445(5) 2 ?
C22 H22A 0.9700 . ?
C22 H22B 0.9700 . ?

loop_
_geom_torsion_atom_site_label_1
_geom_torsion_atom_site_label_2
_geom_torsion_atom_site_label_3
_geom_torsion_atom_site_label_4
_geom_torsion
_geom_torsion_site_symmetry_1
_geom_torsion_site_symmetry_2
_geom_torsion_site_symmetry_3
_geom_torsion_site_symmetry_4
_geom_torsion_publ_flag
N7 Co1 N1 C3 -42.3(4) . . . . ?
N7 Co1 N1 C3 137.6(4) 4_554 . . . ?
N1 Co1 N1 C3 -132.2(4) 4_554 . . . ?
N4 Co1 N1 C3 46.8(4) . . . . ?
N7 Co1 N1 C4 140.5(4) . . . . ?
N7 Co1 N1 C4 -39.6(4) 4_554 . . . ?
N1 Co1 N1 C4 50.6(3) 4_554 . . . ?
N4 Co1 N1 C4 -130.4(4) . . . . ?
C9 N2 N3 C7 1.5(5) . . . . ?
C11 N2 N3 C7 176.3(4) . . . . ?
N7 Co1 N4 C15 -43.1(4) . . . . ?
N7 Co1 N4 C15 136.8(4) 4_554 . . . ?
N1 Co1 N4 C15 -133.3(4) . . . . ?
N4 Co1 N4 C15 47.7(3) 4_554 . . . ?
N7 Co1 N4 C14 135.2(4) . . . . ?
N7 Co1 N4 C14 -44.9(4) 4_554 . . . ?
N1 Co1 N4 C14 45.0(4) . . . . ?
N4 Co1 N4 C14 -134.0(5) 4_554 . . . ?
C18 N5 N6 C20 0.9(5) . . . . ?
C22 N5 N6 C20 -178.6(4) . . . . ?
N1 Co1 N7 C23 73.7(13) . . . . ?
N1 Co1 N7 C23 167.9(13) 4_554 . . . ?
N4 Co1 N7 C23 -103.9(14) 4_554 . . . ?
N4 Co1 N7 C23 -14.5(13) . . . . ?
C5 C1 C2 C3 2.2(7) . . . . ?
C6 C1 C2 C3 -176.8(4) . . . . ?
C4 N1 C3 C2 -1.4(7) . . . . ?
Co1 N1 C3 C2 -178.7(4) . . . . ?
C1 C2 C3 N1 -0.8(8) . . . . ?
C3 N1 C4 C5 2.1(7) . . . . ?
Co1 N1 C4 C5 179.5(4) . . . . ?
N1 C4 C5 C1 -0.7(8) . . . . ?
C2 C1 C5 C4 -1.4(7) . . . . ?
C6 C1 C5 C4 177.5(5) . . . . ?
C2 C1 C6 C9 -38.3(7) . . . . ?
C5 C1 C6 C9 142.8(5) . . . . ?
C2 C1 C6 C7 138.2(5) . . . . ?
C5 C1 C6 C7 -40.7(7) . . . . ?
N2 N3 C7 C6 -1.5(5) . . . . ?
N2 N3 C7 C8 179.1(4) . . . . ?
C9 C6 C7 N3 0.9(5) . . . . ?
C1 C6 C7 N3 -176.1(4) . . . . ?
C9 C6 C7 C8 -179.7(5) . . . . ?
C1 C6 C7 C8 3.3(8) . . . . ?
N3 N2 C9 C6 -0.9(5) . . . . ?
C11 N2 C9 C6 -175.0(4) . . . . ?
N3 N2 C9 C10 -177.4(4) . . . . ?
C11 N2 C9 C10 8.5(7) . . . . ?
C7 C6 C9 N2 0.0(5) . . . . ?
C1 C6 C9 N2 177.1(4) . . . . ?
C7 C6 C9 C10 176.0(5) . . . . ?
C1 C6 C9 C10 -6.9(9) . . . . ?
C9 N2 C11 N2 94.4(5) . . . 2_565 ?
N3 N2 C11 N2 -79.4(3) . . . 2_565 ?
C16 C12 C13 C14 1.2(8) . . . . ?
C17 C12 C13 C14 -178.4(5) . . . . ?
C15 N4 C14 C13 -0.4(8) . . . . ?
Co1 N4 C14 C13 -178.7(4) . . . . ?
C12 C13 C14 N4 -0.6(8) . . . . ?
C14 N4 C15 C16 0.7(7) . . . . ?
Co1 N4 C15 C16 179.2(4) . . . . ?
N4 C15 C16 C12 -0.1(8) . . . . ?
C13 C12 C16 C15 -0.9(8) . . . . ?
C17 C12 C16 C15 178.7(4) . . . . ?
C13 C12 C17 C18 -53.3(8) . . . . ?
C16 C12 C17 C18 127.1(6) . . . . ?
C13 C12 C17 C20 127.3(6) . . . . ?
C16 C12 C17 C20 -52.3(7) . . . . ?
N6 N5 C18 C17 -1.2(5) . . . . ?
C22 N5 C18 C17 178.2(4) . . . . ?
N6 N5 C18 C19 -178.1(4) . . . . ?
C22 N5 C18 C19 1.4(8) . . . . ?
C20 C17 C18 N5 1.0(5) . . . . ?
C12 C17 C18 N5 -178.5(4) . . . . ?
C20 C17 C18 C19 177.6(5) . . . . ?
C12 C17 C18 C19 -2.0(9) . . . . ?
N5 N6 C20 C17 -0.1(5) . . . . ?
N5 N6 C20 C21 -176.0(4) . . . . ?
C18 C17 C20 N6 -0.6(5) . . . . ?
C12 C17 C20 N6 179.0(4) . . . . ?
C18 C17 C20 C21 174.7(5) . . . . ?
C12 C17 C20 C21 -5.7(8) . . . . ?
C18 N5 C22 N5 -104.2(5) . . . 2 ?
N6 N5 C22 N5 75.2(3) . . . 2 ?
